data_4330860
loop_
_publ_author_name
'Robert P. Davies'
'Laura Patel'
'Andrew J. P. White'

_publ_section_title
;
 Preparations of Metal Trichalcogenophosphonates from Organophosphonate
 Esters
;
_journal_name_full 'Inorganic Chemistry'
_journal_page_first 11594
_journal_page_last 11601
_journal_paper_doi 10.1021/ic301504p
_journal_volume 51
_journal_year 2012
_chemical_formula_moiety 'C18 H46 Mg2 N4 P2 Se6, 2(C H2 Cl2)'
_chemical_formula_sum 'C20 H50 Cl4 Mg2 N4 P2 Se6'
_chemical_formula_weight 1072.76
_chemical_name_systematic
; 
 ? 
;
_space_group_IT_number 2
_symmetry_cell_setting triclinic
_symmetry_space_group_name_Hall '-P 1'
_symmetry_space_group_name_H-M 'P -1'
_atom_sites_solution_hydrogens geom
_atom_sites_solution_primary direct
_atom_sites_solution_secondary difmap
_audit_creation_method SHELXL-97
_cell_angle_alpha 68.813(4)
_cell_angle_beta 76.831(3)
_cell_angle_gamma 86.348(3)
_cell_formula_units_Z 1
_cell_length_a 10.1998(3)
_cell_length_b 10.2810(4)
_cell_length_c 10.4612(4)
_cell_measurement_reflns_used 5558
_cell_measurement_temperature 173(2)
_cell_measurement_theta_max 31.5404
_cell_measurement_theta_min 2.8748
_cell_volume 995.74(7)
_computing_cell_refinement 'CrysAlis RED, Oxford Diffraction Ltd'
_computing_data_collection 'CrysAlis CCD, Oxford Diffraction Ltd'
_computing_data_reduction 'CrysAlis RED, Oxford Diffraction Ltd'
_computing_molecular_graphics 'Bruker SHELXTL'
_computing_publication_material 'Bruker SHELXTL'
_computing_structure_refinement 'SHELXL-97 (Sheldrick, 1997)'
_computing_structure_solution 'SHELXS-97 (Sheldrick, 1990)'
_diffrn_ambient_temperature 173(2)
_diffrn_detector_area_resol_mean 15.9825
_diffrn_measured_fraction_theta_full 0.990
_diffrn_measured_fraction_theta_max 0.894
_diffrn_measurement_device_type 'OD Xcalibur 3'
_diffrn_measurement_method 'omega scans'
_diffrn_radiation_monochromator graphite
_diffrn_radiation_source 'Enhance (Mo) x-ray Source'
_diffrn_radiation_type MoK\a
_diffrn_radiation_wavelength 0.71073
_diffrn_reflns_av_R_equivalents 0.0185
_diffrn_reflns_av_sigmaI/netI 0.0522
_diffrn_reflns_limit_h_max 14
_diffrn_reflns_limit_h_min -14
_diffrn_reflns_limit_k_max 14
_diffrn_reflns_limit_k_min -15
_diffrn_reflns_limit_l_max 15
_diffrn_reflns_limit_l_min -13
_diffrn_reflns_number 11086
_diffrn_reflns_theta_full 29.50
_diffrn_reflns_theta_max 31.61
_diffrn_reflns_theta_min 2.88
_diffrn_standards_number 0
_exptl_absorpt_coefficient_mu 5.911
_exptl_absorpt_correction_T_max 0.594
_exptl_absorpt_correction_T_min 0.491
_exptl_absorpt_correction_type analytical
_exptl_absorpt_process_details
; 
CrysAlisPro, Oxford Diffraction Ltd., 
Version 1.171.33.41 (release 06-05-2009 CrysAlis171 .NET) 
(compiled May  6 2009,17:20:42) 
Analytical numeric absorption correction using a multifaceted crystal 
model based on expressions derived by R.C. Clark & J.S. Reid. 
(Clark, R. C. & Reid, J. S. (1995). Acta Cryst. A51, 887-897) 
;
_exptl_crystal_colour Colourless
_exptl_crystal_density_diffrn 1.789
_exptl_crystal_description tablets
_exptl_crystal_F_000 524
_exptl_crystal_size_max 0.23
_exptl_crystal_size_mid 0.15
_exptl_crystal_size_min 0.11
_refine_diff_density_max 0.928
_refine_diff_density_min -0.587
_refine_diff_density_rms 0.082
_refine_ls_extinction_method none
_refine_ls_goodness_of_fit_ref 0.879
_refine_ls_hydrogen_treatment constr
_refine_ls_matrix_type full
_refine_ls_number_parameters 172
_refine_ls_number_reflns 5969
_refine_ls_number_restraints 0
_refine_ls_restrained_S_all 0.879
_refine_ls_R_factor_all 0.0425
_refine_ls_R_factor_gt 0.0250
_refine_ls_shift/su_max 0.001
_refine_ls_shift/su_mean 0.000
_refine_ls_structure_factor_coef Fsqd
_refine_ls_weighting_details 'calc w=1/[\s^2^(Fo^2^)+(0.0219P)^2^+0.0000P] where P=(Fo^2^+2Fc^2^)/3'
_refine_ls_weighting_scheme calc
_refine_ls_wR_factor_gt 0.0477
_refine_ls_wR_factor_ref 0.0488
_reflns_number_gt 4127
_reflns_number_total 5969
_reflns_threshold_expression >2sigma(I)
_cod_data_source_file ic301504p_si_003_5.cif
_cod_data_source_block 5
_cod_original_cell_volume 995.75(6)
_cod_database_code 4330860

loop_
_symmetry_equiv_pos_as_xyz
'x, y, z'
'-x, -y, -z'

loop_
_atom_site_label
_atom_site_type_symbol
_atom_site_fract_x
_atom_site_fract_y
_atom_site_fract_z
_atom_site_U_iso_or_equiv
_atom_site_adp_type
_atom_site_occupancy
_atom_site_symmetry_multiplicity
_atom_site_calc_flag
_atom_site_refinement_flags
Mg1 Mg 0.36468(7) 0.36808(7) 0.48381(7) 0.02031(15) Uani 1 1 d .
P1 P 0.70075(5) 0.36974(6) 0.39540(6) 0.02104(12) Uani 1 1 d .
Se1 Se 0.57119(2) 0.18461(2) 0.49762(2) 0.02326(6) Uani 1 1 d .
Se2 Se 0.58019(2) 0.54905(2) 0.30239(2) 0.02227(6) Uani 1 1 d .
Se3 Se 0.80406(2) 0.41431(2) 0.53542(2) 0.02640(6) Uani 1 1 d .
C1 C 0.8337(2) 0.3435(2) 0.2583(2) 0.0301(5) Uani 1 1 d .
H1A H 0.8965 0.4250 0.2190 0.036 Uiso 1 1 calc R
H1B H 0.8849 0.2606 0.3023 0.036 Uiso 1 1 calc R
C2 C 0.7894(2) 0.3238(3) 0.1383(2) 0.0331(6) Uani 1 1 d .
H2A H 0.7426 0.4081 0.0894 0.040 Uiso 1 1 calc R
H2B H 0.7251 0.2437 0.1757 0.040 Uiso 1 1 calc R
C3 C 0.9105(2) 0.2971(3) 0.0329(2) 0.0411(6) Uani 1 1 d .
H3A H 0.8790 0.2845 -0.0437 0.062 Uiso 1 1 calc R
H3B H 0.9562 0.2128 0.0809 0.062 Uiso 1 1 calc R
H3C H 0.9735 0.3770 -0.0055 0.062 Uiso 1 1 calc R
N4 N 0.20871(17) 0.20431(19) 0.62994(18) 0.0251(4) Uani 1 1 d .
C5 C 0.1328(2) 0.1775(3) 0.5376(2) 0.0383(6) Uani 1 1 d .
H5A H 0.0635 0.2494 0.5175 0.046 Uiso 1 1 calc R
H5B H 0.0859 0.0856 0.5872 0.046 Uiso 1 1 calc R
C6 C 0.2203(2) 0.1785(3) 0.4029(2) 0.0373(6) Uani 1 1 d .
H6A H 0.2870 0.1036 0.4229 0.045 Uiso 1 1 calc R
H6B H 0.1644 0.1578 0.3464 0.045 Uiso 1 1 calc R
N7 N 0.29231(17) 0.3128(2) 0.31994(18) 0.0256(4) Uani 1 1 d .
C8 C 0.2675(2) 0.0743(3) 0.7108(3) 0.0422(6) Uani 1 1 d .
H8A H 0.1951 0.0074 0.7723 0.063 Uiso 1 1 calc R
H8B H 0.3217 0.0945 0.7678 0.063 Uiso 1 1 calc R
H8C H 0.3248 0.0344 0.6459 0.063 Uiso 1 1 calc R
C9 C 0.1118(2) 0.2471(3) 0.7371(2) 0.0371(6) Uani 1 1 d .
H9A H 0.0480 0.1700 0.7958 0.056 Uiso 1 1 calc R
H9B H 0.0625 0.3286 0.6896 0.056 Uiso 1 1 calc R
H9C H 0.1611 0.2709 0.7961 0.056 Uiso 1 1 calc R
C10 C 0.2019(3) 0.4167(3) 0.2471(3) 0.0405(6) Uani 1 1 d .
H10A H 0.1748 0.3867 0.1779 0.061 Uiso 1 1 calc R
H10B H 0.2491 0.5073 0.1994 0.061 Uiso 1 1 calc R
H10C H 0.1218 0.4251 0.3159 0.061 Uiso 1 1 calc R
C11 C 0.4009(2) 0.2931(3) 0.2075(3) 0.0447(7) Uani 1 1 d .
H11A H 0.3609 0.2700 0.1414 0.067 Uiso 1 1 calc R
H11B H 0.4584 0.2169 0.2494 0.067 Uiso 1 1 calc R
H11C H 0.4551 0.3793 0.1574 0.067 Uiso 1 1 calc R
C20 C 0.6753(3) 0.0866(3) 0.8372(3) 0.0507(7) Uani 1 1 d .
H20A H 0.6045 0.0339 0.8242 0.061 Uiso 1 1 calc R
H20B H 0.7151 0.1571 0.7446 0.061 Uiso 1 1 calc R
Cl1 Cl 0.60140(8) 0.17206(9) 0.95390(9) 0.0649(2) Uani 1 1 d .
Cl2 Cl 0.79951(8) -0.02748(9) 0.89762(9) 0.0644(2) Uani 1 1 d .

loop_
_atom_site_aniso_label
_atom_site_aniso_U_11
_atom_site_aniso_U_22
_atom_site_aniso_U_33
_atom_site_aniso_U_23
_atom_site_aniso_U_13
_atom_site_aniso_U_12
Mg1 0.0186(4) 0.0200(4) 0.0230(4) -0.0090(3) -0.0049(3) 0.0048(3)
P1 0.0196(3) 0.0209(3) 0.0227(3) -0.0092(2) -0.0041(2) 0.0060(2)
Se1 0.02271(11) 0.01833(11) 0.02835(12) -0.00865(9) -0.00567(9) 0.00527(9)
Se2 0.02366(11) 0.02025(12) 0.02144(11) -0.00620(9) -0.00570(9) 0.00608(9)
Se3 0.02405(12) 0.02501(13) 0.03453(13) -0.01321(10) -0.01297(10) 0.00876(9)
C1 0.0247(12) 0.0296(13) 0.0329(13) -0.0117(10) -0.0006(10) 0.0058(10)
C2 0.0327(13) 0.0359(14) 0.0271(12) -0.0123(11) 0.0003(10) 0.0069(11)
C3 0.0441(15) 0.0421(16) 0.0311(14) -0.0152(12) 0.0057(12) 0.0061(13)
N4 0.0237(9) 0.0221(10) 0.0268(10) -0.0089(8) -0.0002(8) 0.0005(8)
C5 0.0342(14) 0.0384(15) 0.0431(15) -0.0170(12) -0.0027(12) -0.0114(12)
C6 0.0403(15) 0.0354(15) 0.0422(15) -0.0194(12) -0.0105(12) -0.0035(12)
N7 0.0224(9) 0.0304(11) 0.0275(10) -0.0140(8) -0.0069(8) 0.0033(8)
C8 0.0389(15) 0.0257(14) 0.0456(16) -0.0020(12) 0.0034(12) 0.0051(12)
C9 0.0335(14) 0.0345(15) 0.0370(14) -0.0138(12) 0.0068(11) -0.0006(12)
C10 0.0476(16) 0.0413(16) 0.0426(15) -0.0182(13) -0.0277(13) 0.0135(13)
C11 0.0358(14) 0.067(2) 0.0430(15) -0.0339(15) -0.0077(12) 0.0052(14)
C20 0.069(2) 0.0518(19) 0.0295(14) -0.0081(13) -0.0159(14) -0.0085(16)
Cl1 0.0673(5) 0.0540(5) 0.0678(5) -0.0217(4) -0.0066(4) 0.0097(4)
Cl2 0.0616(5) 0.0665(6) 0.0737(5) -0.0341(5) -0.0194(4) 0.0119(4)

loop_
_atom_type_symbol
_atom_type_description
_atom_type_scat_dispersion_real
_atom_type_scat_dispersion_imag
_atom_type_scat_source
C C 0.0033 0.0016 'International Tables Vol C Tables 4.2.6.8 and 6.1.1.4'
H H 0.0000 0.0000 'International Tables Vol C Tables 4.2.6.8 and 6.1.1.4'
N N 0.0061 0.0033 'International Tables Vol C Tables 4.2.6.8 and 6.1.1.4'
Mg Mg 0.0486 0.0363 'International Tables Vol C Tables 4.2.6.8 and 6.1.1.4'
P P 0.1023 0.0942 'International Tables Vol C Tables 4.2.6.8 and 6.1.1.4'
Se Se -0.0929 2.2259 'International Tables Vol C Tables 4.2.6.8 and 6.1.1.4'
Cl Cl 0.1484 0.1585 'International Tables Vol C Tables 4.2.6.8 and 6.1.1.4'

loop_
_geom_angle_atom_site_label_1
_geom_angle_atom_site_label_2
_geom_angle_atom_site_label_3
_geom_angle
_geom_angle_site_symmetry_1
_geom_angle_site_symmetry_3
N4 Mg1 N7 81.66(7) . .
N4 Mg1 Se3 95.13(5) . 2_666
N7 Mg1 Se3 93.15(5) . 2_666
N4 Mg1 Se1 94.08(5) . .
N7 Mg1 Se1 93.95(5) . .
Se3 Mg1 Se1 169.09(3) 2_666 .
N4 Mg1 Se2 173.70(5) . .
N7 Mg1 Se2 98.05(5) . .
Se3 Mg1 Se2 91.17(2) 2_666 .
Se1 Mg1 Se2 79.645(19) . .
N4 Mg1 Se2 95.04(5) . 2_666
N7 Mg1 Se2 172.26(5) . 2_666
Se3 Mg1 Se2 80.132(19) 2_666 2_666
Se1 Mg1 Se2 93.26(2) . 2_666
Se2 Mg1 Se2 86.00(2) . 2_666
C1 P1 Se3 105.33(7) . .
C1 P1 Se1 109.35(8) . .
Se3 P1 Se1 113.48(3) . .
C1 P1 Se2 109.71(8) . .
Se3 P1 Se2 109.84(2) . .
Se1 P1 Se2 109.04(2) . .
P1 Se1 Mg1 85.10(2) . .
P1 Se2 Mg1 82.47(2) . .
P1 Se2 Mg1 82.08(2) . 2_666
Mg1 Se2 Mg1 94.00(2) . 2_666
P1 Se3 Mg1 85.57(2) . 2_666
C2 C1 P1 116.36(15) . .
C1 C2 C3 111.15(19) . .
C5 N4 C8 110.35(19) . .
C5 N4 C9 108.25(18) . .
C8 N4 C9 105.23(18) . .
C5 N4 Mg1 104.78(13) . .
C8 N4 Mg1 113.23(13) . .
C9 N4 Mg1 114.95(14) . .
N4 C5 C6 112.61(19) . .
N7 C6 C5 112.95(19) . .
C6 N7 C10 110.66(18) . .
C6 N7 C11 108.73(19) . .
C10 N7 C11 105.85(18) . .
C6 N7 Mg1 102.97(12) . .
C10 N7 Mg1 113.71(14) . .
C11 N7 Mg1 114.90(13) . .
Cl2 C20 Cl1 112.24(14) . .

loop_
_geom_bond_atom_site_label_1
_geom_bond_atom_site_label_2
_geom_bond_distance
_geom_bond_site_symmetry_2
Mg1 N4 2.2528(19) .
Mg1 N7 2.2672(18) .
Mg1 Se3 2.7111(7) 2_666
Mg1 Se1 2.7297(7) .
Mg1 Se2 2.8219(7) .
Mg1 Se2 2.8383(7) 2_666
P1 C1 1.821(2) .
P1 Se3 2.1716(6) .
P1 Se1 2.1720(6) .
P1 Se2 2.1948(6) .
Se2 Mg1 2.8383(7) 2_666
Se3 Mg1 2.7111(7) 2_666
C1 C2 1.509(3) .
C2 C3 1.539(3) .
N4 C5 1.473(3) .
N4 C8 1.474(3) .
N4 C9 1.491(3) .
C5 C6 1.483(3) .
C6 N7 1.474(3) .
N7 C10 1.475(3) .
N7 C11 1.484(3) .
C20 Cl2 1.738(3) .
C20 Cl1 1.761(3) .
